data_7118098
loop_
_publ_author_name
'Guangfu Li'
'Wei Guan'
'Shuang Du'
'Dongxia Zhu'
'Guogang Shan'
'Xiaojuan Zhu'
'Likai Yan'
'Zhongmin Su'
'Martin R. Bryce'
'Andrew P. Monkmand'

_publ_section_title
;
 Anion-specific aggregation induced phosphorescence emission (AIPE) in an
 ionic iridium complex in aqueous media
;
_journal_name_full Chem.Commun.
_journal_page_first 16924
_journal_paper_doi 10.1039/C5cc07187A
_journal_volume 51
_journal_year 2015
_chemical_formula_moiety 'C54 H34 Cl8 F12 Ir2 N12 P2'
_chemical_formula_sum 'C54 H34 Cl8 F12 Ir2 N12 P2'
_chemical_formula_weight 1808.87
_chemical_melting_point ?
_chemical_name_systematic
; 
 ? 
;
_space_group_IT_number 2
_symmetry_cell_setting triclinic
_symmetry_space_group_name_Hall '-P 1'
_symmetry_space_group_name_H-M 'P -1'
_atom_sites_solution_hydrogens geom
_atom_sites_solution_primary direct
_atom_sites_solution_secondary difmap
_audit_creation_method SHELXL-97
_audit_update_record
;
2015-01-16 deposited with the CCDC.
2015-09-30 downloaded from the CCDC.
;
_cell_angle_alpha 82.46(3)
_cell_angle_beta 65.65(3)
_cell_angle_gamma 68.98(3)
_cell_formula_units_Z 2
_cell_length_a 15.504(3)
_cell_length_b 16.732(3)
_cell_length_c 17.196(3)
_cell_measurement_temperature 293(2)
_cell_volume 3792.9(17)
_computing_cell_refinement 'Bruker SMART'
_computing_data_collection 'Bruker SMART'
_computing_data_reduction 'Bruker SAINT'
_computing_molecular_graphics SHELXP-97
_computing_publication_material SHELXTL
_computing_structure_refinement 'SHELXL-97 (Sheldrick, 1997)'
_computing_structure_solution 'SHELXS-97 (Sheldrick, 1990)'
_diffrn_ambient_temperature 293(2)
_diffrn_detector_area_resol_mean 9.00cm
_diffrn_measured_fraction_theta_full 0.995
_diffrn_measured_fraction_theta_max 0.995
_diffrn_measurement_device_type 'CCD area detector'
_diffrn_measurement_method 'phi and omega scans'
_diffrn_radiation_monochromator graphite
_diffrn_radiation_source 'fine-focus sealed tube'
_diffrn_radiation_type MoK\a
_diffrn_radiation_wavelength 0.71073
_diffrn_reflns_av_R_equivalents 0.0548
_diffrn_reflns_av_sigmaI/netI 0.1362
_diffrn_reflns_limit_h_max 18
_diffrn_reflns_limit_h_min -18
_diffrn_reflns_limit_k_max 19
_diffrn_reflns_limit_k_min -16
_diffrn_reflns_limit_l_max 20
_diffrn_reflns_limit_l_min -20
_diffrn_reflns_number 21792
_diffrn_reflns_theta_full 25.03
_diffrn_reflns_theta_max 25.03
_diffrn_reflns_theta_min 1.30
_diffrn_standards_decay_% none
_diffrn_standards_interval_count none
_diffrn_standards_interval_time none
_diffrn_standards_number none
_exptl_absorpt_coefficient_mu 3.899
_exptl_absorpt_correction_T_max 0.5218
_exptl_absorpt_correction_T_min 0.4357
_exptl_absorpt_correction_type empirical
_exptl_absorpt_process_details SADABS
_exptl_crystal_colour 'light yellow'
_exptl_crystal_density_diffrn 1.584
_exptl_crystal_density_meas ?
_exptl_crystal_density_method 'not measured'
_exptl_crystal_description block
_exptl_crystal_F_000 1740
_exptl_crystal_size_max 0.24
_exptl_crystal_size_mid 0.22
_exptl_crystal_size_min 0.19
_refine_diff_density_max 1.299
_refine_diff_density_min -1.280
_refine_diff_density_rms 0.198
_refine_ls_extinction_method none
_refine_ls_goodness_of_fit_ref 0.901
_refine_ls_hydrogen_treatment constr
_refine_ls_matrix_type full
_refine_ls_number_parameters 567
_refine_ls_number_reflns 13363
_refine_ls_number_restraints 165
_refine_ls_restrained_S_all 0.901
_refine_ls_R_factor_all 0.1281
_refine_ls_R_factor_gt 0.0727
_refine_ls_shift/su_max 0.001
_refine_ls_shift/su_mean 0.000
_refine_ls_structure_factor_coef Fsqd
_refine_ls_weighting_details 'calc w=1/[\s^2^(Fo^2^)+(0.1198P)^2^+0.0000P] where P=(Fo^2^+2Fc^2^)/3'
_refine_ls_weighting_scheme calc
_refine_ls_wR_factor_gt 0.1928
_refine_ls_wR_factor_ref 0.2199
_reflns_number_gt 6631
_reflns_number_total 13363
_reflns_threshold_expression >2sigma(I)
_cod_data_source_file c5cc07187a2.cif
_cod_data_source_block aaa
_cod_depositor_comments
;
The following automatic conversions were performed:

'_chemical_melting_point' value 'not measured' was changed to '?' -
the value is undefined or not given.

'_exptl_crystal_density_meas' value 'none' was changed to '?' - the
value is perceived as not measured.

Automatic conversion script
Id: cif_fix_values 4093 2015-10-18 17:28:56Z antanas 
;
_cod_original_cell_volume 3792.6(13)
_cod_original_sg_symbol_H-M p-1
_cod_database_code 7118098

loop_
_symmetry_equiv_pos_as_xyz
'x, y, z'
'-x, -y, -z'

loop_
_atom_site_label
_atom_site_type_symbol
_atom_site_fract_x
_atom_site_fract_y
_atom_site_fract_z
_atom_site_U_iso_or_equiv
_atom_site_adp_type
_atom_site_occupancy
_atom_site_symmetry_multiplicity
_atom_site_calc_flag
_atom_site_refinement_flags
_atom_site_disorder_assembly
_atom_site_disorder_group
Ir1 Ir 0.77282(4) 0.74302(4) 0.46004(4) 0.0509(2) Uani 1 1 d . . .
Ir2 Ir 0.70742(4) 0.41445(4) 0.15178(4) 0.0519(2) Uani 1 1 d . . .
Cl1 Cl 0.8465(3) 0.4007(3) 0.5893(3) 0.0833(13) Uani 1 1 d . . .
Cl2 Cl 1.0988(4) 0.4571(3) 0.2838(3) 0.1129(19) Uani 1 1 d . . .
Cl3 Cl 1.0581(5) 0.7977(4) 0.5601(5) 0.139(3) Uani 1 1 d . . .
Cl4 Cl 0.7106(6) 0.7862(5) 0.8003(4) 0.149(3) Uani 1 1 d . . .
Cl5 Cl 0.6700(4) 0.3473(4) -0.1503(3) 0.1048(18) Uani 1 1 d . . .
Cl6 Cl 0.3461(3) 0.4234(4) 0.1410(3) 0.0981(16) Uani 1 1 d . . .
Cl7 Cl 0.5004(5) 0.7777(4) 0.1747(5) 0.154(3) Uani 1 1 d . . .
Cl8 Cl 0.8559(6) 0.6493(4) -0.0811(4) 0.145(3) Uani 1 1 d . . .
N1 N 0.7091(8) 0.7234(8) 0.3810(7) 0.055(3) Uani 1 1 d . . .
N3 N 0.7696(10) 0.4155(8) 0.2438(8) 0.057(3) Uani 1 1 d . . .
C1 C 0.7292(6) 0.6466(5) 0.3422(6) 0.054(4) Uani 1 1 d G . .
C2 C 0.6959(6) 0.5852(6) 0.3968(4) 0.048(3) Uani 1 1 d G . .
H2 H 0.6611 0.5970 0.4551 0.057 Uiso 1 1 calc R . .
C3 C 0.7146(7) 0.5061(5) 0.3643(5) 0.058(4) Uani 1 1 d G . .
H3 H 0.6923 0.4651 0.4008 0.070 Uiso 1 1 calc R . .
C4 C 0.7665(7) 0.4885(5) 0.2771(6) 0.051(4) Uani 1 1 d G . .
C5 C 0.7998(6) 0.5499(6) 0.2225(4) 0.063(4) Uani 1 1 d G . .
H5 H 0.8346 0.5381 0.1642 0.076 Uiso 1 1 calc R . .
C6 C 0.7812(6) 0.6290(6) 0.2550(5) 0.060(4) Uani 1 1 d G . .
H6 H 0.8035 0.6700 0.2185 0.072 Uiso 1 1 calc R . .
C7 C 0.6531(12) 0.7985(11) 0.3527(9) 0.071(5) Uani 1 1 d . . .
H7 H 0.6232 0.7983 0.3157 0.085 Uiso 1 1 calc R . .
N2 N 0.6929(6) 0.8691(5) 0.4402(6) 0.071(4) Uani 1 1 d G . .
C8 C 0.6467(7) 0.8728(5) 0.3851(6) 0.064(4) Uani 1 1 d G . .
C9 C 0.5959(8) 0.9516(7) 0.3599(7) 0.081(5) Uani 1 1 d GU . .
H9 H 0.5650 0.9541 0.3230 0.097 Uiso 1 1 calc R . .
C10 C 0.5914(8) 1.0268(5) 0.3900(8) 0.106(6) Uani 1 1 d GU . .
H10 H 0.5575 1.0795 0.3732 0.127 Uiso 1 1 calc R . .
C11 C 0.6377(9) 1.0231(5) 0.4452(8) 0.087(6) Uani 1 1 d G . .
H11 H 0.6347 1.0734 0.4653 0.105 Uiso 1 1 calc R . .
C12 C 0.6884(7) 0.9443(7) 0.4703(6) 0.090(6) Uani 1 1 d G . .
H12 H 0.7193 0.9418 0.5072 0.108 Uiso 1 1 calc R . .
C13 C 0.7978(11) 0.3466(13) 0.2682(13) 0.087(6) Uani 1 1 d . . .
H13 H 0.8263 0.3427 0.3073 0.105 Uiso 1 1 calc R . .
N4 N 0.7534(5) 0.2836(4) 0.1880(5) 0.066(4) Uani 1 1 d G . .
C14 C 0.7959(4) 0.2662(4) 0.2481(4) 0.078(5) Uani 1 1 d G . .
C15 C 0.8304(6) 0.1825(4) 0.2735(5) 0.084(5) Uani 1 1 d GU . .
H15 H 0.8588 0.1709 0.3137 0.101 Uiso 1 1 calc R . .
C16 C 0.8223(6) 0.1163(4) 0.2389(6) 0.102(6) Uani 1 1 d GU . .
H16 H 0.8454 0.0603 0.2559 0.123 Uiso 1 1 calc R . .
C17 C 0.7798(5) 0.1338(4) 0.1788(5) 0.085(5) Uani 1 1 d GU . .
H17 H 0.7744 0.0895 0.1556 0.102 Uiso 1 1 calc R . .
C18 C 0.7454(6) 0.2174(4) 0.1533(5) 0.073(5) Uani 1 1 d G . .
H18 H 0.7169 0.2291 0.1131 0.088 Uiso 1 1 calc R . .
N5 N 0.8950(5) 0.7347(4) 0.3560(5) 0.070(4) Uani 1 1 d G . .
N6 N 0.9646(5) 0.6501(4) 0.3348(4) 0.059(3) Uani 1 1 d G . .
C19 C 1.0486(5) 0.6535(4) 0.2596(5) 0.080(5) Uani 1 1 d G . .
H19 H 1.1052 0.6071 0.2318 0.096 Uiso 1 1 calc R . .
C20 C 1.0309(7) 0.7403(5) 0.2344(5) 0.103(6) Uani 1 1 d GU . .
H20 H 1.0740 0.7606 0.1871 0.124 Uiso 1 1 calc R . .
C21 C 0.9360(6) 0.7904(4) 0.2940(6) 0.077(5) Uani 1 1 d G . .
H21 H 0.9060 0.8494 0.2926 0.092 Uiso 1 1 calc R . .
C22 C 0.9389(4) 0.5873(4) 0.3879(4) 0.055(4) Uani 1 1 d G . .
C23 C 0.8532(4) 0.6165(3) 0.4621(3) 0.059(4) Uani 1 1 d G . .
C24 C 0.8239(4) 0.5591(3) 0.5248(3) 0.050(4) Uani 1 1 d G . .
H24 H 0.7665 0.5787 0.5745 0.060 Uiso 1 1 calc R . .
C25 C 0.8802(5) 0.4723(3) 0.5134(5) 0.057(4) Uani 1 1 d GU . .
C26 C 0.9659(5) 0.4430(4) 0.4392(5) 0.070(5) Uani 1 1 d G . .
H26 H 1.0035 0.3850 0.4315 0.083 Uiso 1 1 calc R . .
C27 C 0.9952(4) 0.5005(5) 0.3764(4) 0.061(4) Uani 1 1 d G . .
N7 N 0.6586(4) 0.7479(3) 0.5708(4) 0.054(3) Uani 1 1 d G . .
N8 N 0.6708(5) 0.7549(4) 0.6468(4) 0.067(4) Uani 1 1 d G . .
C28 C 0.5822(5) 0.7521(5) 0.7173(4) 0.095(6) Uani 1 1 d GU . .
H28 H 0.5701 0.7554 0.7746 0.114 Uiso 1 1 calc R . .
C29 C 0.5153(4) 0.7433(5) 0.6848(5) 0.101(6) Uani 1 1 d GU . .
H29 H 0.4517 0.7399 0.7172 0.121 Uiso 1 1 calc R . .
C30 C 0.5625(4) 0.7407(4) 0.5943(5) 0.056(4) Uani 1 1 d G . .
H30 H 0.5353 0.7353 0.5570 0.067 Uiso 1 1 calc R . .
C31 C 0.7581(5) 0.7703(5) 0.6275(4) 0.059(4) Uani 1 1 d G . .
C32 C 0.8236(5) 0.7697(4) 0.5427(4) 0.057(4) Uani 1 1 d GU . .
C33 C 0.9156(5) 0.7795(5) 0.5229(5) 0.066(4) Uani 1 1 d G . .
H33 H 0.9594 0.7791 0.4662 0.080 Uiso 1 1 calc R . .
C34 C 0.9421(5) 0.7900(5) 0.5879(5) 0.085(5) Uani 1 1 d GU . .
C35 C 0.8767(6) 0.7906(5) 0.6727(5) 0.087(5) Uani 1 1 d GU . .
H35 H 0.8944 0.7976 0.7162 0.105 Uiso 1 1 calc R . .
C36 C 0.7846(6) 0.7808(6) 0.6925(4) 0.092(6) Uani 1 1 d GU . .
N9 N 0.5669(5) 0.4391(4) 0.2412(4) 0.053(3) Uani 1 1 d G . .
N10 N 0.4923(5) 0.4475(5) 0.2102(4) 0.067(3) Uani 1 1 d G . .
C37 C 0.3966(5) 0.4831(5) 0.2770(5) 0.074(5) Uani 1 1 d GU . .
H37 H 0.3347 0.4954 0.2739 0.089 Uiso 1 1 calc R . .
C38 C 0.4121(5) 0.4968(5) 0.3493(4) 0.073(5) Uani 1 1 d G . .
H38 H 0.3620 0.5196 0.4019 0.088 Uiso 1 1 calc R . .
C39 C 0.5173(5) 0.4696(4) 0.3272(4) 0.085(5) Uani 1 1 d GU . .
H39 H 0.5483 0.4714 0.3628 0.102 Uiso 1 1 calc R . .
C40 C 0.5308(4) 0.4210(5) 0.1268(4) 0.059(4) Uani 1 1 d G . .
C41 C 0.6333(4) 0.4047(4) 0.0811(3) 0.059(4) Uani 1 1 d G . .
C42 C 0.6779(4) 0.3787(4) -0.0041(4) 0.067(4) Uani 1 1 d G . .
H42 H 0.7464 0.3677 -0.0347 0.081 Uiso 1 1 calc R . .
C43 C 0.6200(5) 0.3690(6) -0.0437(4) 0.084(5) Uani 1 1 d G . .
C44 C 0.5175(5) 0.3853(6) 0.0020(5) 0.069(5) Uani 1 1 d G . .
H44 H 0.4787 0.3788 -0.0245 0.083 Uiso 1 1 calc R . .
C45 C 0.4729(4) 0.4113(5) 0.0872(5) 0.069(5) Uani 1 1 d G . .
N11 N 0.8360(5) 0.4001(5) 0.0542(4) 0.072(4) Uani 1 1 d G . .
N12 N 0.8417(5) 0.4756(5) 0.0070(5) 0.062(3) Uani 1 1 d G . .
C46 C 0.9362(5) 0.4546(7) -0.0635(5) 0.105(6) Uani 1 1 d GU . .
H46 H 0.9595 0.4922 -0.1048 0.126 Uiso 1 1 calc R . .
C47 C 0.9889(4) 0.3660(7) -0.0598(6) 0.130(8) Uani 1 1 d GU . .
H47 H 1.0527 0.3354 -0.0983 0.157 Uiso 1 1 calc R . .
C48 C 0.9270(4) 0.3323(5) 0.0129(6) 0.093(6) Uani 1 1 d GU . .
H48 H 0.9431 0.2758 0.0304 0.112 Uiso 1 1 calc R . .
C49 C 0.7671(7) 0.5480(6) 0.0410(7) 0.079(2) Uani 1 1 d GU . .
C50 C 0.6892(9) 0.5374(6) 0.1148(7) 0.079(2) Uani 1 1 d GU . .
C51 C 0.6054(7) 0.6079(8) 0.1550(6) 0.079(2) Uani 1 1 d GU . .
H51 H 0.5533 0.6008 0.2045 0.095 Uiso 1 1 calc R . .
C52 C 0.5995(7) 0.6890(6) 0.1215(7) 0.079(2) Uani 1 1 d GU . .
C53 C 0.6774(9) 0.6996(6) 0.0476(7) 0.079(2) Uani 1 1 d GU . .
H53 H 0.6734 0.7539 0.0251 0.095 Uiso 1 1 calc R . .
C54 C 0.7612(7) 0.6291(8) 0.0074(6) 0.079(2) Uani 1 1 d GU . .
P1 P 0.3831(4) 0.7153(4) 0.4820(4) 0.0901(15) Uiso 1 1 d D . .
F9 F 0.3913(14) 0.7089(13) 0.3973(11) 0.228(8) Uiso 1 1 d D . .
F10 F 0.3791(14) 0.7155(13) 0.5739(11) 0.218(8) Uiso 1 1 d D . .
F11 F 0.4654(11) 0.7576(10) 0.4499(9) 0.165(6) Uiso 1 1 d D . .
F12 F 0.3087(14) 0.8001(12) 0.5030(12) 0.216(8) Uiso 1 1 d D . .
F13 F 0.2989(11) 0.6745(10) 0.5177(10) 0.168(6) Uiso 1 1 d D . .
F14 F 0.4704(16) 0.6250(13) 0.4800(14) 0.271(10) Uiso 1 1 d D . .
P2 P 0.7870(8) 0.8865(7) 0.1115(7) 0.175(4) Uiso 1 1 d D . .
F15 F 0.8034(15) 0.9152(13) 0.1831(12) 0.229(8) Uiso 1 1 d D . .
F16 F 0.7582(18) 0.8700(16) 0.0431(15) 0.301(12) Uiso 1 1 d D . .
F17 F 0.9054(14) 0.8487(16) 0.0730(14) 0.283(11) Uiso 1 1 d D . .
F18 F 0.796(2) 0.8069(16) 0.1600(18) 0.359(16) Uiso 1 1 d D . .
F19 F 0.6716(15) 0.9313(17) 0.1595(16) 0.327(14) Uiso 1 1 d D . .
F20 F 0.8062(16) 0.9666(14) 0.0537(14) 0.266(10) Uiso 1 1 d D . .

loop_
_atom_site_aniso_label
_atom_site_aniso_U_11
_atom_site_aniso_U_22
_atom_site_aniso_U_33
_atom_site_aniso_U_23
_atom_site_aniso_U_13
_atom_site_aniso_U_12
Ir1 0.0515(4) 0.0362(3) 0.0673(4) -0.0015(3) -0.0281(3) -0.0110(3)
Ir2 0.0553(4) 0.0500(4) 0.0527(4) -0.0039(3) -0.0205(3) -0.0197(3)
Cl1 0.072(3) 0.054(3) 0.110(4) 0.024(2) -0.033(3) -0.017(2)
Cl2 0.097(4) 0.077(3) 0.098(4) -0.018(3) -0.004(3) 0.010(3)
Cl3 0.120(5) 0.143(6) 0.209(7) -0.018(5) -0.103(5) -0.053(4)
Cl4 0.202(7) 0.183(7) 0.091(4) -0.009(4) -0.062(4) -0.089(6)
Cl5 0.137(4) 0.123(5) 0.071(3) -0.018(3) -0.052(3) -0.043(4)
Cl6 0.075(3) 0.125(4) 0.123(4) 0.017(3) -0.059(3) -0.047(3)
Cl7 0.159(6) 0.055(3) 0.220(8) -0.012(4) -0.072(6) -0.003(4)
Cl8 0.220(7) 0.134(6) 0.099(4) 0.038(4) -0.046(5) -0.112(6)
N1 0.049(7) 0.049(8) 0.063(8) -0.008(7) -0.014(6) -0.020(6)
N3 0.068(9) 0.035(7) 0.071(9) 0.008(7) -0.056(7) 0.009(7)
C1 0.036(8) 0.067(10) 0.067(10) -0.006(9) -0.026(7) -0.019(7)
C2 0.064(9) 0.047(8) 0.042(8) 0.009(7) -0.031(7) -0.021(8)
C3 0.072(10) 0.059(10) 0.043(8) -0.005(8) -0.033(8) -0.008(8)
C4 0.064(9) 0.041(8) 0.057(9) -0.002(7) -0.043(8) -0.004(7)
C5 0.070(10) 0.072(11) 0.062(10) 0.007(9) -0.037(8) -0.028(9)
C6 0.053(9) 0.094(13) 0.045(9) -0.005(9) -0.021(7) -0.033(9)
C7 0.073(11) 0.073(12) 0.047(9) -0.033(9) -0.005(8) -0.012(10)
N2 0.056(8) 0.052(8) 0.083(10) -0.004(7) -0.003(7) -0.021(7)
C8 0.066(10) 0.046(9) 0.073(11) 0.016(8) -0.048(9) 0.006(8)
C9 0.081(5) 0.081(5) 0.080(5) 0.0017(10) -0.032(2) -0.0265(19)
C10 0.106(6) 0.106(6) 0.105(6) 0.0027(10) -0.042(3) -0.035(2)
C11 0.105(14) 0.041(10) 0.105(15) -0.009(10) -0.056(12) 0.008(10)
C12 0.094(14) 0.062(12) 0.087(13) -0.033(11) 0.000(10) -0.024(11)
C13 0.043(10) 0.101(16) 0.112(16) -0.052(14) -0.024(10) -0.008(11)
N4 0.050(7) 0.031(7) 0.079(9) -0.021(7) 0.008(7) -0.003(6)
C14 0.123(15) 0.058(11) 0.061(11) -0.006(9) -0.043(11) -0.028(11)
C15 0.085(5) 0.084(5) 0.084(5) 0.0017(10) -0.034(2) -0.028(2)
C16 0.103(6) 0.102(6) 0.102(6) 0.0018(10) -0.040(3) -0.034(2)
C17 0.085(5) 0.085(5) 0.085(5) 0.0013(10) -0.034(2) -0.029(2)
C18 0.088(12) 0.056(10) 0.082(12) 0.002(9) -0.044(10) -0.019(10)
N5 0.068(9) 0.060(9) 0.086(10) -0.010(8) -0.030(7) -0.024(8)
N6 0.035(7) 0.064(9) 0.055(8) -0.006(7) -0.009(6) 0.000(6)
C19 0.085(13) 0.061(11) 0.073(12) 0.013(9) -0.034(10) -0.001(10)
C20 0.103(6) 0.103(6) 0.103(6) 0.0023(10) -0.040(3) -0.035(2)
C21 0.092(13) 0.060(11) 0.076(12) 0.018(10) -0.039(10) -0.020(10)
C22 0.069(10) 0.046(9) 0.054(9) 0.006(8) -0.027(8) -0.022(8)
C23 0.063(10) 0.068(11) 0.055(9) -0.005(8) -0.017(8) -0.039(9)
C24 0.060(9) 0.053(9) 0.060(9) 0.026(7) -0.046(7) -0.026(8)
C25 0.056(4) 0.057(4) 0.057(4) 0.0012(10) -0.0225(17) -0.0190(16)
C26 0.089(12) 0.040(9) 0.093(13) 0.008(9) -0.056(10) -0.015(9)
C27 0.056(9) 0.058(10) 0.057(9) -0.011(8) -0.022(8) -0.001(8)
N7 0.049(7) 0.033(6) 0.064(8) -0.001(6) -0.016(6) -0.002(6)
N8 0.092(10) 0.065(9) 0.061(8) 0.002(7) -0.036(7) -0.038(8)
C28 0.095(6) 0.095(6) 0.095(6) 0.0017(10) -0.037(2) -0.032(2)
C29 0.101(6) 0.101(6) 0.101(6) 0.0020(10) -0.039(3) -0.034(2)
C30 0.052(9) 0.042(8) 0.070(10) 0.009(8) -0.037(8) 0.000(7)
C31 0.082(11) 0.037(8) 0.068(10) 0.000(8) -0.039(9) -0.019(8)
C32 0.057(4) 0.057(4) 0.057(4) 0.0013(10) -0.0231(17) -0.0188(16)
C33 0.050(9) 0.060(10) 0.102(13) 0.009(9) -0.042(9) -0.021(8)
C34 0.085(5) 0.085(5) 0.085(5) 0.0015(10) -0.034(2) -0.029(2)
C35 0.087(5) 0.087(5) 0.088(5) 0.0016(10) -0.035(2) -0.030(2)
C36 0.092(6) 0.091(6) 0.092(6) 0.0018(10) -0.036(2) -0.030(2)
N9 0.051(7) 0.062(8) 0.052(7) 0.005(6) -0.030(6) -0.016(6)
N10 0.074(9) 0.057(8) 0.066(9) 0.003(7) -0.023(7) -0.023(7)
C37 0.074(5) 0.074(5) 0.074(5) 0.0015(10) -0.029(2) -0.0253(18)
C38 0.042(9) 0.114(15) 0.050(9) 0.007(10) -0.020(7) -0.010(9)
C39 0.086(5) 0.085(5) 0.085(5) 0.0013(10) -0.033(2) -0.029(2)
C40 0.087(11) 0.057(10) 0.029(7) -0.003(7) -0.009(7) -0.036(9)
C41 0.095(12) 0.033(8) 0.046(9) -0.005(7) -0.021(8) -0.026(8)
C42 0.070(11) 0.065(11) 0.072(11) -0.003(9) -0.022(9) -0.034(9)
C43 0.131(16) 0.086(14) 0.058(10) -0.002(10) -0.052(11) -0.045(13)
C44 0.093(13) 0.067(11) 0.064(11) -0.003(9) -0.041(10) -0.034(10)
C45 0.072(11) 0.067(11) 0.096(13) 0.023(10) -0.057(10) -0.033(9)
N11 0.082(9) 0.067(9) 0.059(8) 0.000(7) -0.009(7) -0.038(8)
N12 0.061(8) 0.066(9) 0.057(8) 0.029(7) -0.030(6) -0.020(7)
C46 0.105(6) 0.105(6) 0.105(6) 0.0024(10) -0.041(3) -0.035(2)
C47 0.130(8) 0.130(8) 0.130(8) 0.0027(10) -0.051(3) -0.044(3)
C48 0.093(6) 0.093(6) 0.093(6) 0.0019(10) -0.037(2) -0.031(2)
C49 0.079(2) 0.079(2) 0.079(2) 0.0016(4) -0.0314(9) -0.0268(8)
C50 0.079(2) 0.079(2) 0.079(2) 0.0016(4) -0.0314(9) -0.0268(8)
C51 0.079(2) 0.079(2) 0.079(2) 0.0016(4) -0.0314(9) -0.0268(8)
C52 0.079(2) 0.079(2) 0.079(2) 0.0016(4) -0.0314(9) -0.0268(8)
C53 0.079(2) 0.079(2) 0.079(2) 0.0016(4) -0.0314(9) -0.0268(8)
C54 0.079(2) 0.079(2) 0.079(2) 0.0016(4) -0.0314(9) -0.0268(8)

loop_
_atom_type_symbol
_atom_type_description
_atom_type_scat_dispersion_real
_atom_type_scat_dispersion_imag
_atom_type_scat_source
C C 0.0033 0.0016 'International Tables Vol C Tables 4.2.6.8 and 6.1.1.4'
H H 0.0000 0.0000 'International Tables Vol C Tables 4.2.6.8 and 6.1.1.4'
N N 0.0061 0.0033 'International Tables Vol C Tables 4.2.6.8 and 6.1.1.4'
F F 0.0171 0.0103 'International Tables Vol C Tables 4.2.6.8 and 6.1.1.4'
P P 0.1023 0.0942 'International Tables Vol C Tables 4.2.6.8 and 6.1.1.4'
Cl Cl 0.1484 0.1585 'International Tables Vol C Tables 4.2.6.8 and 6.1.1.4'
Ir Ir -1.4442 7.9887 'International Tables Vol C Tables 4.2.6.8 and 6.1.1.4'

loop_
_geom_angle_atom_site_label_1
_geom_angle_atom_site_label_2
_geom_angle_atom_site_label_3
_geom_angle
_geom_angle_site_symmetry_1
_geom_angle_site_symmetry_3
N5 Ir1 N7 174.5(3) . .
N5 Ir1 C23 80.0(3) . .
N7 Ir1 C23 97.2(2) . .
N5 Ir1 C32 96.4(3) . .
N7 Ir1 C32 78.7(3) . .
C23 Ir1 C32 89.5(2) . .
N5 Ir1 N2 95.2(3) . .
N7 Ir1 N2 88.0(3) . .
C23 Ir1 N2 171.7(3) . .
C32 Ir1 N2 97.9(3) . .
N5 Ir1 N1 87.2(4) . .
N7 Ir1 N1 97.8(4) . .
C23 Ir1 N1 94.3(4) . .
C32 Ir1 N1 175.2(4) . .
N2 Ir1 N1 78.6(4) . .
N11 Ir2 N9 172.2(3) . .
N11 Ir2 C50 79.2(4) . .
N9 Ir2 C50 95.5(4) . .
N11 Ir2 C41 95.2(2) . .
N9 Ir2 C41 78.9(2) . .
C50 Ir2 C41 89.2(4) . .
N11 Ir2 N4 93.3(3) . .
N9 Ir2 N4 92.6(3) . .
C50 Ir2 N4 169.5(4) . .
C41 Ir2 N4 98.9(2) . .
N11 Ir2 N3 93.1(4) . .
N9 Ir2 N3 93.3(4) . .
C50 Ir2 N3 97.1(5) . .
C41 Ir2 N3 170.4(4) . .
N4 Ir2 N3 75.7(4) . .
C1 N1 C7 116.3(11) . .
C1 N1 Ir1 127.8(9) . .
C7 N1 Ir1 115.0(9) . .
C13 N3 C4 123.7(13) . .
C13 N3 Ir2 110.4(12) . .
C4 N3 Ir2 125.5(8) . .
C2 C1 C6 120.0 . .
C2 C1 N1 115.9(8) . .
C6 C1 N1 124.1(8) . .
C1 C2 C3 120.0 . .
C1 C2 H2 120.0 . .
C3 C2 H2 120.0 . .
C4 C3 C2 120.0 . .
C4 C3 H3 120.0 . .
C2 C3 H3 120.0 . .
C5 C4 C3 120.0 . .
C5 C4 N3 120.0(8) . .
C3 C4 N3 119.1(8) . .
C4 C5 C6 120.0 . .
C4 C5 H5 120.0 . .
C6 C5 H5 120.0 . .
C5 C6 C1 120.0 . .
C5 C6 H6 120.0 . .
C1 C6 H6 120.0 . .
C8 C7 N1 113.7(13) . .
C8 C7 H7 123.2 . .
N1 C7 H7 123.2 . .
C8 N2 C12 120.0 . .
C8 N2 Ir1 112.0(5) . .
C12 N2 Ir1 127.8(5) . .
C7 C8 N2 120.6(10) . .
C7 C8 C9 119.4(10) . .
N2 C8 C9 120.0 . .
C8 C9 C10 120.0 . .
C8 C9 H9 120.0 . .
C10 C9 H9 120.0 . .
C11 C10 C9 120.0 . .
C11 C10 H10 120.0 . .
C9 C10 H10 120.0 . .
C10 C11 C12 120.0 . .
C10 C11 H11 120.0 . .
C12 C11 H11 120.0 . .
C11 C12 N2 120.0 . .
C11 C12 H12 120.0 . .
N2 C12 H12 120.0 . .
N3 C13 C14 131.0(17) . .
N3 C13 H13 114.5 . .
C14 C13 H13 114.5 . .
C14 N4 C18 120.0 . .
C14 N4 Ir2 116.21(16) . .
C18 N4 Ir2 123.77(16) . .
N4 C14 C15 120.0 . .
N4 C14 C13 106.6(9) . .
C15 C14 C13 133.3(9) . .
C16 C15 C14 120.0 . .
C16 C15 H15 120.0 . .
C14 C15 H15 120.0 . .
C17 C16 C15 120.0 . .
C17 C16 H16 120.0 . .
C15 C16 H16 120.0 . .
C16 C17 C18 120.0 . .
C16 C17 H17 120.0 . .
C18 C17 H17 120.0 . .
C17 C18 N4 120.0 . .
C17 C18 H18 120.0 . .
N4 C18 H18 120.0 . .
N6 N5 C21 108.0 . .
N6 N5 Ir1 113.9(3) . .
C21 N5 Ir1 138.1(3) . .
C22 N6 N5 116.7(5) . .
C22 N6 C19 135.3(5) . .
N5 N6 C19 108.0 . .
C20 C19 N6 108.0 . .
C20 C19 H19 126.0 . .
N6 C19 H19 126.0 . .
C21 C20 C19 108.0 . .
C21 C20 H20 126.0 . .
C19 C20 H20 126.0 . .
C20 C21 N5 108.0 . .
C20 C21 H21 126.0 . .
N5 C21 H21 126.0 . .
N6 C22 C23 114.5(4) . .
N6 C22 C27 125.3(4) . .
C23 C22 C27 120.0 . .
C24 C23 C22 120.0 . .
C24 C23 Ir1 125.99(16) . .
C22 C23 Ir1 113.61(16) . .
C23 C24 C25 120.0 . .
C23 C24 H24 120.0 . .
C25 C24 H24 120.0 . .
C26 C25 C24 120.0 . .
C26 C25 Cl1 119.0(3) . .
C24 C25 Cl1 121.0(3) . .
C27 C26 C25 120.0 . .
C27 C26 H26 120.0 . .
C25 C26 H26 120.0 . .
C26 C27 C22 120.0 . .
C26 C27 Cl2 116.5(4) . .
C22 C27 Cl2 123.4(4) . .
N8 N7 C30 108.0 . .
N8 N7 Ir1 118.2(3) . .
C30 N7 Ir1 133.6(3) . .
C31 N8 N7 110.2(5) . .
C31 N8 C28 141.4(4) . .
N7 N8 C28 108.0 . .
C29 C28 N8 108.0 . .
C29 C28 H28 126.0 . .
N8 C28 H28 126.0 . .
C28 C29 C30 108.0 . .
C28 C29 H29 126.0 . .
C30 C29 H29 126.0 . .
C29 C30 N7 108.0 . .
C29 C30 H30 126.0 . .
N7 C30 H30 126.0 . .
N8 C31 C32 119.8(4) . .
N8 C31 C36 120.1(4) . .
C32 C31 C36 120.0 . .
C33 C32 C31 120.0 . .
C33 C32 Ir1 127.36(19) . .
C31 C32 Ir1 112.43(19) . .
C34 C33 C32 120.0 . .
C34 C33 H33 120.0 . .
C32 C33 H33 120.0 . .
C35 C34 C33 120.0 . .
C35 C34 Cl3 121.9(4) . .
C33 C34 Cl3 118.1(4) . .
C34 C35 C36 120.0 . .
C34 C35 H35 120.0 . .
C36 C35 H35 120.0 . .
C35 C36 C31 120.0 . .
C35 C36 Cl4 114.3(3) . .
C31 C36 Cl4 125.7(3) . .
N10 N9 C39 108.0 . .
N10 N9 Ir2 115.3(2) . .
C39 N9 Ir2 134.91(17) . .
C40 N10 C37 138.2(4) . .
C40 N10 N9 113.8(4) . .
C37 N10 N9 108.0 . .
C38 C37 N10 108.0 . .
C38 C37 H37 126.0 . .
N10 C37 H37 126.0 . .
C37 C38 C39 108.0 . .
C37 C38 H38 126.0 . .
C39 C38 H38 126.0 . .
C38 C39 N9 108.0 . .
C38 C39 H39 126.0 . .
N9 C39 H39 126.0 . .
N10 C40 C41 116.4(4) . .
N10 C40 C45 123.6(4) . .
C41 C40 C45 120.0 . .
C40 C41 C42 120.0 . .
C40 C41 Ir2 114.39(19) . .
C42 C41 Ir2 125.5(2) . .
C41 C42 C43 120.0 . .
C41 C42 H42 120.0 . .
C43 C42 H42 120.0 . .
C44 C43 C42 120.0 . .
C44 C43 Cl5 118.8(3) . .
C42 C43 Cl5 120.9(3) . .
C43 C44 C45 120.0 . .
C43 C44 H44 120.0 . .
C45 C44 H44 120.0 . .
C44 C45 C40 120.0 . .
C44 C45 Cl6 116.7(4) . .
C40 C45 Cl6 123.2(4) . .
N12 N11 C48 108.0 . .
N12 N11 Ir2 114.4(3) . .
C48 N11 Ir2 137.6(3) . .
C49 N12 N11 116.6(7) . .
C49 N12 C46 135.0(7) . .
N11 N12 C46 108.0 . .
C47 C46 N12 108.0 . .
C47 C46 H46 126.0 . .
N12 C46 H46 126.0 . .
C48 C47 C46 108.0 . .
C48 C47 H47 126.0 . .
C46 C47 H47 126.0 . .
C47 C48 N11 108.0 . .
C47 C48 H48 126.0 . .
N11 C48 H48 126.0 . .
N12 C49 C50 114.4(9) . .
N12 C49 C54 125.5(9) . .
C50 C49 C54 120.0 . .
C51 C50 C49 120.0 . .
C51 C50 Ir2 125.2(7) . .
C49 C50 Ir2 114.7(7) . .
C50 C51 C52 120.0 . .
C50 C51 H51 120.0 . .
C52 C51 H51 120.0 . .
C53 C52 C51 120.0 . .
C53 C52 Cl7 119.4(8) . .
C51 C52 Cl7 120.4(8) . .
C54 C53 C52 120.0 . .
C54 C53 H53 120.0 . .
C52 C53 H53 120.0 . .
C53 C54 C49 120.0 . .
C53 C54 Cl8 116.5(8) . .
C49 C54 Cl8 123.4(8) . .
F9 P1 F12 97.8(11) . .
F9 P1 F11 91.3(10) . .
F12 P1 F11 88.2(10) . .
F9 P1 F13 90.7(10) . .
F12 P1 F13 90.7(10) . .
F11 P1 F13 177.8(9) . .
F9 P1 F10 175.9(12) . .
F12 P1 F10 86.3(10) . .
F11 P1 F10 89.3(9) . .
F13 P1 F10 88.7(9) . .
F9 P1 F14 96.5(11) . .
F12 P1 F14 165.2(11) . .
F11 P1 F14 87.5(9) . .
F13 P1 F14 93.2(10) . .
F10 P1 F14 79.5(10) . .
F18 P2 F16 103.8(15) . .
F18 P2 F15 81.7(13) . .
F16 P2 F15 171.7(14) . .
F18 P2 F19 97.6(14) . .
F16 P2 F19 84.0(12) . .
F15 P2 F19 89.2(12) . .
F18 P2 F17 83.0(13) . .
F16 P2 F17 104.4(13) . .
F15 P2 F17 82.2(11) . .
F19 P2 F17 171.2(15) . .
F18 P2 F20 165.6(15) . .
F16 P2 F20 83.0(12) . .
F15 P2 F20 93.1(12) . .
F19 P2 F20 95.7(13) . .
F17 P2 F20 83.1(11) . .

loop_
_geom_bond_atom_site_label_1
_geom_bond_atom_site_label_2
_geom_bond_distance
_geom_bond_site_symmetry_2
Ir1 N5 1.972(8) .
Ir1 N7 1.981(6) .
Ir1 C23 2.039(5) .
Ir1 C32 2.044(5) .
Ir1 N2 2.094(7) .
Ir1 N1 2.094(11) .
Ir2 N11 1.963(7) .
Ir2 N9 2.010(6) .
Ir2 C50 2.026(8) .
Ir2 C41 2.040(5) .
Ir2 N4 2.139(7) .
Ir2 N3 2.171(11) .
Cl1 C25 1.700(8) .
Cl2 C27 1.732(7) .
Cl3 C34 1.709(8) .
Cl4 C36 1.726(9) .
Cl5 C43 1.701(8) .
Cl6 C45 1.739(7) .
Cl7 C52 1.720(10) .
Cl8 C54 1.722(10) .
N1 C1 1.399(12) .
N1 C7 1.41(2) .
N3 C13 1.17(2) .
N3 C4 1.394(13) .
C1 C2 1.3900 .
C1 C6 1.3900 .
C2 C3 1.3900 .
C2 H2 0.9300 .
C3 C4 1.3900 .
C3 H3 0.9300 .
C4 C5 1.3900 .
C5 C6 1.3900 .
C5 H5 0.9300 .
C6 H6 0.9300 .
C7 C8 1.381(16) .
C7 H7 0.9300 .
N2 C8 1.3900 .
N2 C12 1.3900 .
C8 C9 1.3900 .
C9 C10 1.3900 .
C9 H9 0.9300 .
C10 C11 1.3900 .
C10 H10 0.9300 .
C11 C12 1.3900 .
C11 H11 0.9300 .
C12 H12 0.9300 .
C13 C14 1.445(18) .
C13 H13 0.9300 .
N4 C14 1.3900 .
N4 C18 1.3900 .
C14 C15 1.3900 .
C15 C16 1.3900 .
C15 H15 0.9300 .
C16 C17 1.3900 .
C16 H16 0.9300 .
C17 C18 1.3900 .
C17 H17 0.9300 .
C18 H18 0.9300 .
N5 N6 1.4200 .
N5 C21 1.4200 .
N6 C22 1.359(9) .
N6 C19 1.4200 .
C19 C20 1.4200 .
C19 H19 0.9300 .
C20 C21 1.4200 .
C20 H20 0.9300 .
C21 H21 0.9300 .
C22 C23 1.3900 .
C22 C27 1.3900 .
C23 C24 1.3900 .
C24 C25 1.3900 .
C24 H24 0.9300 .
C25 C26 1.3900 .
C26 C27 1.3900 .
C26 H26 0.9300 .
N7 N8 1.4200 .
N7 C30 1.4200 .
N8 C31 1.366(9) .
N8 C28 1.4200 .
C28 C29 1.4200 .
C28 H28 0.9300 .
C29 C30 1.4200 .
C29 H29 0.9300 .
C30 H30 0.9300 .
C31 C32 1.3900 .
C31 C36 1.3900 .
C32 C33 1.3900 .
C33 C34 1.3900 .
C33 H33 0.9300 .
C34 C35 1.3900 .
C35 C36 1.3900 .
C35 H35 0.9300 .
N9 N10 1.4200 .
N9 C39 1.4200 .
N10 C40 1.371(9) .
N10 C37 1.4200 .
C37 C38 1.4200 .
C37 H37 0.9300 .
C38 C39 1.4200 .
C38 H38 0.9300 .
C39 H39 0.9300 .
C40 C41 1.3900 .
C40 C45 1.3900 .
C41 C42 1.3900 .
C42 C43 1.3900 .
C42 H42 0.9300 .
C43 C44 1.3900 .
C44 C45 1.3900 .
C44 H44 0.9300 .
N11 N12 1.4200 .
N11 C48 1.4200 .
N12 C49 1.330(11) .
N12 C46 1.4200 .
C46 C47 1.4200 .
C46 H46 0.9300 .
C47 C48 1.4200 .
C47 H47 0.9300 .
C48 H48 0.9300 .
C49 C50 1.3900 .
C49 C54 1.3900 .
C50 C51 1.3900 .
C51 C52 1.3900 .
C51 H51 0.9300 .
C52 C53 1.3900 .
C53 C54 1.3900 .
C53 H53 0.9300 .
P1 F9 1.425(16) .
P1 F12 1.446(18) .
P1 F11 1.549(14) .
P1 F13 1.554(14) .
P1 F10 1.556(17) .
P1 F14 1.620(19) .
P2 F18 1.47(2) .
P2 F16 1.506(19) .
P2 F15 1.521(17) .
P2 F19 1.557(18) .
P2 F17 1.576(17) .
P2 F20 1.60(2) .
